data_7020322
loop_
_publ_author_name
'Dulong, Florian'
'Bathily, Oumou'
'Thu\'ery, Pierre'
'Ephritikhine, Michel'
'Cantat, Thibault'

_publ_section_title
;
 A N-aryloxy-\b-diketiminate ligand in 4d, 4f and 5f-metals complexes.
;
_journal_issue 39
_journal_name_full 'Dalton transactions (Cambridge, England : 2003)'
_journal_page_first 11980
_journal_page_last 11983
_journal_paper_doi 10.1039/c2dt31220d
_journal_volume 41
_journal_year 2012
_chemical_formula_sum 'C15 H24 B F4 N'
_chemical_formula_weight 305.16
_space_group_IT_number 14
_symmetry_cell_setting monoclinic
_symmetry_space_group_name_Hall '-P 2yn'
_symmetry_space_group_name_H-M 'P 1 21/n 1'
_atom_sites_solution_hydrogens geom
_atom_sites_solution_primary direct
_atom_sites_solution_secondary difmap
_audit_creation_method SHELXL-97
_cell_angle_alpha 90.00
_cell_angle_beta 90.125(4)
_cell_angle_gamma 90.00
_cell_formula_units_Z 4
_cell_length_a 8.7358(7)
_cell_length_b 8.3794(4)
_cell_length_c 22.5730(18)
_cell_measurement_reflns_used 48369
_cell_measurement_temperature 150(2)
_cell_measurement_theta_max 25.68
_cell_measurement_theta_min 3.03
_cell_volume 1652.4(2)
_computing_cell_refinement 'HKL2000 (Otwinowski & Minor, 1997)'
_computing_data_collection 'COLLECT (Nonius, 1998)'
_computing_data_reduction 'HKL2000 (Otwinowski & Minor, 1997)'
_computing_molecular_graphics 'SHELXTL (Sheldrick, 2008)'
_computing_publication_material 'SHELXTL (Sheldrick, 2008); PLATON (Spek, 2003)'
_computing_structure_refinement 'SHELXL-97 (Sheldrick, 2008)'
_computing_structure_solution 'SHELXS-97 (Sheldrick, 2008)'
_diffrn_ambient_temperature 150(2)
_diffrn_measured_fraction_theta_full 0.994
_diffrn_measured_fraction_theta_max 0.994
_diffrn_measurement_device_type 'Nonius Kappa-CCD area-detector diffractometer'
_diffrn_measurement_method 'two \f and four \w scans with 2\% steps (397 frames)'
_diffrn_radiation_monochromator graphite
_diffrn_radiation_source 'fine-focus sealed tube'
_diffrn_radiation_type MoK\a
_diffrn_radiation_wavelength 0.71073
_diffrn_reflns_av_R_equivalents 0.0223
_diffrn_reflns_av_sigmaI/netI 0.0289
_diffrn_reflns_limit_h_max 10
_diffrn_reflns_limit_h_min -10
_diffrn_reflns_limit_k_max 10
_diffrn_reflns_limit_k_min -10
_diffrn_reflns_limit_l_max 27
_diffrn_reflns_limit_l_min -27
_diffrn_reflns_number 48369
_diffrn_reflns_theta_full 25.68
_diffrn_reflns_theta_max 25.68
_diffrn_reflns_theta_min 3.03
_diffrn_standards_decay_% 0
_diffrn_standards_interval_time 0
_diffrn_standards_number 0
_exptl_absorpt_coefficient_mu 0.102
_exptl_absorpt_correction_type none
_exptl_crystal_colour 'translucent light yellow'
_exptl_crystal_density_diffrn 1.227
_exptl_crystal_density_method 'not measured'
_exptl_crystal_description irregular
_exptl_crystal_F_000 648
_exptl_crystal_size_max 0.30
_exptl_crystal_size_mid 0.20
_exptl_crystal_size_min 0.15
_refine_diff_density_max 0.523
_refine_diff_density_min -0.471
_refine_diff_density_rms 0.059
_refine_ls_extinction_method none
_refine_ls_goodness_of_fit_ref 1.063
_refine_ls_hydrogen_treatment constr
_refine_ls_matrix_type full
_refine_ls_number_parameters 223
_refine_ls_number_reflns 3124
_refine_ls_number_restraints 106
_refine_ls_restrained_S_all 1.345
_refine_ls_R_factor_all 0.0821
_refine_ls_R_factor_gt 0.0649
_refine_ls_shift/su_max 0.000
_refine_ls_shift/su_mean 0.000
_refine_ls_structure_factor_coef Fsqd
_refine_ls_weighting_details 'calc w=1/[\s^2^(Fo^2^)+(0.0977P)^2^+0.7683P] where P=(Fo^2^+2Fc^2^)/3'
_refine_ls_weighting_scheme calc
_refine_ls_wR_factor_gt 0.1775
_refine_ls_wR_factor_ref 0.1899
_reflns_number_gt 2437
_reflns_number_total 3124
_reflns_threshold_expression >2sigma(I)
_cod_data_source_file c2dt31220d.txt
_cod_data_source_block 8
_cod_original_sg_symbol_H-M 'P 21/n'
_cod_database_code 7020322

loop_
_symmetry_equiv_pos_as_xyz
'x, y, z'
'-x+1/2, y+1/2, -z+1/2'
'-x, -y, -z'
'x-1/2, -y-1/2, z-1/2'

loop_
_atom_site_label
_atom_site_type_symbol
_atom_site_fract_x
_atom_site_fract_y
_atom_site_fract_z
_atom_site_U_iso_or_equiv
_atom_site_adp_type
_atom_site_occupancy
_atom_site_symmetry_multiplicity
_atom_site_calc_flag
_atom_site_refinement_flags
_atom_site_disorder_assembly
_atom_site_disorder_group
N1 N 0.2764(2) 0.2320(3) 0.12611(10) 0.0407(5) Uani 1 1 d . . .
H1 H 0.2070 0.3219 0.1335 0.049 Uiso 1 1 d R . .
B1 B 0.0908(4) 0.5935(4) 0.16696(15) 0.0504(8) Uani 1 1 d D . .
F1 F 0.2380(3) 0.5817(3) 0.14803(13) 0.0946(9) Uani 1 1 d D A .
F2A F 0.0201(4) 0.4580(4) 0.13899(19) 0.0697(11) Uani 0.665(6) 1 d PDU A 1
F3A F 0.0178(6) 0.7252(5) 0.1467(3) 0.0966(15) Uani 0.665(6) 1 d PDU A 1
F4A F 0.0666(6) 0.5753(9) 0.22415(19) 0.1175(17) Uani 0.665(6) 1 d PDU A 1
F2B F 0.0488(11) 0.4538(8) 0.1840(5) 0.102(2) Uani 0.335(6) 1 d PDU A 2
F3B F 0.0052(9) 0.6779(13) 0.1347(6) 0.117(3) Uani 0.335(6) 1 d PDU A 2
F4B F 0.1191(10) 0.6834(10) 0.2209(3) 0.088(2) Uani 0.335(6) 1 d PDU A 2
C1 C 0.2537(3) 0.1004(3) 0.15413(12) 0.0418(6) Uani 1 1 d . . .
C2 C 0.3563(4) -0.0376(4) 0.14652(15) 0.0561(8) Uani 1 1 d . . .
H2A H 0.4339 -0.0119 0.1180 0.084 Uiso 1 1 calc R . .
H2B H 0.2983 -0.1277 0.1328 0.084 Uiso 1 1 calc R . .
H2C H 0.4036 -0.0630 0.1838 0.084 Uiso 1 1 calc R . .
C3 C 0.1202(3) 0.0869(4) 0.19459(14) 0.0520(7) Uani 1 1 d . . .
H3A H 0.0647 0.1858 0.1948 0.078 Uiso 1 1 calc R . .
H3B H 0.1555 0.0634 0.2339 0.078 Uiso 1 1 calc R . .
H3C H 0.0541 0.0027 0.1812 0.078 Uiso 1 1 calc R . .
C4 C 0.3964(3) 0.2623(3) 0.08284(12) 0.0390(6) Uani 1 1 d . . .
C5 C 0.5345(3) 0.3281(3) 0.10235(12) 0.0414(6) Uani 1 1 d . . .
C6 C 0.6452(3) 0.3579(3) 0.05930(13) 0.0455(7) Uani 1 1 d . . .
H6 H 0.7394 0.4000 0.0705 0.055 Uiso 1 1 calc R . .
C7 C 0.6171(3) 0.3261(3) 0.00024(13) 0.0469(7) Uani 1 1 d . . .
H7 H 0.6918 0.3480 -0.0279 0.056 Uiso 1 1 calc R . .
C8 C 0.4787(3) 0.2617(3) -0.01718(12) 0.0471(7) Uani 1 1 d . . .
H8 H 0.4614 0.2417 -0.0572 0.057 Uiso 1 1 calc R . .
C9 C 0.3641(3) 0.2260(3) 0.02352(12) 0.0420(6) Uani 1 1 d . . .
C10 C 0.5677(3) 0.3651(4) 0.16701(12) 0.0472(7) Uani 1 1 d . . .
H10 H 0.4740 0.3454 0.1897 0.057 Uiso 1 1 calc R . .
C11 C 0.6929(4) 0.2548(5) 0.19120(17) 0.0695(10) Uani 1 1 d . . .
H11A H 0.6611 0.1457 0.1871 0.104 Uiso 1 1 calc R . .
H11B H 0.7104 0.2782 0.2323 0.104 Uiso 1 1 calc R . .
H11C H 0.7858 0.2714 0.1694 0.104 Uiso 1 1 calc R . .
C12 C 0.6121(4) 0.5400(4) 0.17536(14) 0.0563(8) Uani 1 1 d . . .
H12A H 0.7047 0.5617 0.1539 0.084 Uiso 1 1 calc R . .
H12B H 0.6282 0.5611 0.2167 0.084 Uiso 1 1 calc R . .
H12C H 0.5315 0.6071 0.1607 0.084 Uiso 1 1 calc R . .
C13 C 0.2101(3) 0.1571(3) 0.00445(13) 0.0485(7) Uani 1 1 d . . .
H13 H 0.1792 0.0796 0.0347 0.058 Uiso 1 1 calc R . .
C14 C 0.2169(4) 0.0689(4) -0.05462(15) 0.0596(8) Uani 1 1 d . . .
H14A H 0.2345 0.1441 -0.0860 0.089 Uiso 1 1 calc R . .
H14B H 0.1216 0.0147 -0.0614 0.089 Uiso 1 1 calc R . .
H14C H 0.2987 -0.0074 -0.0537 0.089 Uiso 1 1 calc R . .
C15 C 0.0872(4) 0.2869(4) 0.00226(17) 0.0616(9) Uani 1 1 d . . .
H15A H 0.0827 0.3403 0.0398 0.092 Uiso 1 1 calc R . .
H15B H -0.0103 0.2392 -0.0063 0.092 Uiso 1 1 calc R . .
H15C H 0.1120 0.3626 -0.0282 0.092 Uiso 1 1 calc R . .

loop_
_atom_site_aniso_label
_atom_site_aniso_U_11
_atom_site_aniso_U_22
_atom_site_aniso_U_33
_atom_site_aniso_U_23
_atom_site_aniso_U_13
_atom_site_aniso_U_12
N1 0.0388(11) 0.0366(11) 0.0466(12) -0.0009(9) 0.0063(9) 0.0012(9)
B1 0.0537(19) 0.0473(19) 0.0501(19) 0.0005(14) -0.0004(15) 0.0086(15)
F1 0.0665(14) 0.0690(14) 0.148(2) -0.0116(14) 0.0300(14) -0.0017(11)
F2A 0.0630(18) 0.0501(16) 0.096(3) -0.0139(16) 0.0029(17) -0.0062(13)
F3A 0.111(3) 0.0458(19) 0.133(3) -0.017(2) -0.057(2) 0.0252(17)
F4A 0.131(3) 0.151(4) 0.070(2) -0.019(3) 0.000(2) 0.029(3)
F2B 0.109(4) 0.067(4) 0.130(5) 0.004(4) 0.011(4) -0.003(3)
F3B 0.130(5) 0.099(5) 0.120(5) -0.009(5) -0.044(4) 0.036(4)
F4B 0.126(5) 0.069(4) 0.069(3) -0.026(3) 0.001(3) 0.024(4)
C1 0.0438(14) 0.0415(14) 0.0401(13) -0.0019(11) 0.0017(11) -0.0032(11)
C2 0.0622(19) 0.0422(16) 0.0640(19) 0.0090(14) 0.0165(15) 0.0060(13)
C3 0.0497(16) 0.0537(17) 0.0527(17) 0.0012(13) 0.0123(13) -0.0045(13)
C4 0.0396(13) 0.0334(13) 0.0441(14) 0.0035(10) 0.0066(11) 0.0032(10)
C5 0.0421(14) 0.0356(13) 0.0465(15) 0.0055(11) 0.0041(11) 0.0043(11)
C6 0.0417(14) 0.0404(14) 0.0543(16) 0.0068(12) 0.0080(12) 0.0020(11)
C7 0.0493(16) 0.0418(15) 0.0496(16) 0.0064(12) 0.0134(12) 0.0060(12)
C8 0.0571(17) 0.0411(14) 0.0431(15) 0.0019(12) 0.0065(12) 0.0088(12)
C9 0.0468(15) 0.0337(13) 0.0455(15) 0.0021(11) 0.0020(11) 0.0063(11)
C10 0.0390(14) 0.0565(17) 0.0462(15) 0.0046(13) 0.0003(11) -0.0046(12)
C11 0.064(2) 0.077(2) 0.068(2) 0.0185(18) -0.0172(17) 0.0014(18)
C12 0.0551(18) 0.0620(19) 0.0519(17) -0.0063(14) 0.0027(14) -0.0100(15)
C13 0.0517(16) 0.0443(15) 0.0496(16) 0.0025(12) -0.0031(12) -0.0019(12)
C14 0.071(2) 0.0495(17) 0.0585(18) -0.0011(14) -0.0107(16) 0.0015(15)
C15 0.0504(17) 0.060(2) 0.074(2) -0.0027(16) -0.0072(15) 0.0049(14)

loop_
_atom_type_symbol
_atom_type_description
_atom_type_scat_dispersion_real
_atom_type_scat_dispersion_imag
_atom_type_scat_source
C C 0.0033 0.0016 'International Tables Vol C Tables 4.2.6.8 and 6.1.1.4'
H H 0.0000 0.0000 'International Tables Vol C Tables 4.2.6.8 and 6.1.1.4'
N N 0.0061 0.0033 'International Tables Vol C Tables 4.2.6.8 and 6.1.1.4'
F F 0.0171 0.0103 'International Tables Vol C Tables 4.2.6.8 and 6.1.1.4'
B B 0.0013 0.0007 'International Tables Vol C Tables 4.2.6.8 and 6.1.1.4'

loop_
_geom_angle_atom_site_label_1
_geom_angle_atom_site_label_2
_geom_angle_atom_site_label_3
_geom_angle
C1 N1 C4 126.2(2)
C1 N1 H1 118.5
C4 N1 H1 115.3
F3B B1 F2B 121.0(6)
F4A B1 F3A 110.5(4)
F3B B1 F1 114.8(6)
F2B B1 F1 107.3(5)
F4A B1 F1 116.9(4)
F3A B1 F1 113.5(4)
F4A B1 F2A 105.6(4)
F3A B1 F2A 107.1(3)
F1 B1 F2A 102.1(3)
F3B B1 F4B 107.1(7)
F2B B1 F4B 105.6(6)
F1 B1 F4B 98.1(4)
N1 C1 C2 121.4(2)
N1 C1 C3 119.3(2)
C2 C1 C3 119.4(2)
C1 C2 H2A 109.5
C1 C2 H2B 109.5
H2A C2 H2B 109.5
C1 C2 H2C 109.5
H2A C2 H2C 109.5
H2B C2 H2C 109.5
C1 C3 H3A 109.5
C1 C3 H3B 109.5
H3A C3 H3B 109.5
C1 C3 H3C 109.5
H3A C3 H3C 109.5
H3B C3 H3C 109.5
C5 C4 C9 124.0(2)
C5 C4 N1 118.7(2)
C9 C4 N1 117.3(2)
C6 C5 C4 116.8(3)
C6 C5 C10 120.1(3)
C4 C5 C10 123.1(2)
C7 C6 C5 121.0(3)
C7 C6 H6 119.5
C5 C6 H6 119.5
C8 C7 C6 120.3(3)
C8 C7 H7 119.9
C6 C7 H7 119.9
C7 C8 C9 121.8(3)
C7 C8 H8 119.1
C9 C8 H8 119.1
C8 C9 C4 116.1(3)
C8 C9 C13 122.0(3)
C4 C9 C13 121.9(2)
C5 C10 C12 111.2(2)
C5 C10 C11 110.7(3)
C12 C10 C11 110.7(3)
C5 C10 H10 108.0
C12 C10 H10 108.0
C11 C10 H10 108.0
C10 C11 H11A 109.5
C10 C11 H11B 109.5
H11A C11 H11B 109.5
C10 C11 H11C 109.5
H11A C11 H11C 109.5
H11B C11 H11C 109.5
C10 C12 H12A 109.5
C10 C12 H12B 109.5
H12A C12 H12B 109.5
C10 C12 H12C 109.5
H12A C12 H12C 109.5
H12B C12 H12C 109.5
C9 C13 C14 113.2(3)
C9 C13 C15 111.0(2)
C14 C13 C15 110.1(3)
C9 C13 H13 107.4
C14 C13 H13 107.4
C15 C13 H13 107.4
C13 C14 H14A 109.5
C13 C14 H14B 109.5
H14A C14 H14B 109.5
C13 C14 H14C 109.5
H14A C14 H14C 109.5
H14B C14 H14C 109.5
C13 C15 H15A 109.5
C13 C15 H15B 109.5
H15A C15 H15B 109.5
C13 C15 H15C 109.5
H15A C15 H15C 109.5
H15B C15 H15C 109.5

loop_
_geom_bond_atom_site_label_1
_geom_bond_atom_site_label_2
_geom_bond_distance
N1 C1 1.287(4)
N1 C4 1.457(3)
N1 H1 0.9813
B1 F3B 1.260(7)
B1 F2B 1.286(7)
B1 F4A 1.317(6)
B1 F3A 1.353(5)
B1 F1 1.360(4)
B1 F2A 1.438(4)
B1 F4B 1.452(7)
C1 C2 1.473(4)
C1 C3 1.487(4)
C2 H2A 0.9600
C2 H2B 0.9600
C2 H2C 0.9600
C3 H3A 0.9600
C3 H3B 0.9600
C3 H3C 0.9600
C4 C5 1.396(4)
C4 C9 1.401(4)
C5 C6 1.395(4)
C5 C10 1.519(4)
C6 C7 1.381(4)
C6 H6 0.9300
C7 C8 1.380(4)
C7 H7 0.9300
C8 C9 1.393(4)
C8 H8 0.9300
C9 C13 1.525(4)
C10 C12 1.528(4)
C10 C11 1.532(4)
C10 H10 0.9800
C11 H11A 0.9600
C11 H11B 0.9600
C11 H11C 0.9600
C12 H12A 0.9600
C12 H12B 0.9600
C12 H12C 0.9600
C13 C14 1.526(4)
C13 C15 1.529(4)
C13 H13 0.9800
C14 H14A 0.9600
C14 H14B 0.9600
C14 H14C 0.9600
C15 H15A 0.9600
C15 H15B 0.9600
C15 H15C 0.9600

loop_
_geom_hbond_atom_site_label_D
_geom_hbond_atom_site_label_H
_geom_hbond_atom_site_label_A
_geom_hbond_distance_DH
_geom_hbond_distance_HA
_geom_hbond_distance_DA
_geom_hbond_angle_DHA
N1 H1 F1 0.98 2.22 2.991(3) 134.6
N1 H1 F2A 0.98 2.00 2.946(4) 162.7
N1 H1 F2B 0.98 2.11 3.020(9) 154.4
